data_8107040
loop_
_publ_author_name
'Lv, Jun'
'Ye, Jiang-Hai'
'Yang, Li-Yong'
'Zhao, Chen-Liang'
'Zhang, Jing-Jie'
'Pan, Lu-Tai'

_publ_section_title
;
 Crystal structure of
 7\b,14\b,15\b-trihydroxy-1\a-acetoxy-7\a,20-epoxy-ent-kaurane, C22H32O6
;
_journal_issue 3
_journal_name_full 'Zeitschrift f\"ur Kristallographie - New Crystal Structures'
_journal_page_first 893
_journal_page_last 894
_journal_paper_doi 10.1515/ncrs-2015-0307
_journal_volume 231
_journal_year 2016
_chemical_absolute_configuration unk
_chemical_formula_sum 'C22 H32 O6'
_chemical_formula_weight 392.48
_space_group_IT_number 4
_space_group_name_Hall 'P 2yb'
_space_group_name_H-M_alt 'P 1 21 1'
_symmetry_cell_setting monoclinic
_symmetry_space_group_name_Hall 'P 2yb'
_symmetry_space_group_name_H-M 'P 1 21 1'
_atom_sites_solution_hydrogens geom
_atom_sites_solution_primary direct
_atom_sites_solution_secondary difmap
_cell_angle_alpha 90.00
_cell_angle_beta 92.703(4)
_cell_angle_gamma 90.00
_cell_formula_units_Z 2
_cell_length_a 9.111(3)
_cell_length_b 9.535(3)
_cell_length_c 11.331(4)
_cell_measurement_reflns_used 1690
_cell_measurement_temperature 293(2)
_cell_measurement_theta_max 25.00
_cell_measurement_theta_min 1.80
_cell_volume 983.3(6)
_computing_cell_refinement 'APEX2 (Bruker, 2003)'
_computing_data_collection 'APEX2 (Bruker, 2003)'
_computing_data_reduction 'SAINT (Bruker, 2003)'
_computing_molecular_graphics 'SHELXL-97 (Sheldrick, 2008)'
_computing_publication_material 'WinGX (Farrugia, 1999)'
_computing_structure_refinement 'SHELXL-97 (Sheldrick, 1997)'
_computing_structure_solution 'SHELXS-97 (Sheldrick, 2008)'
_diffrn_ambient_temperature 293(2)
_diffrn_measured_fraction_theta_full 0.976
_diffrn_measured_fraction_theta_max 0.976
_diffrn_measurement_device_type 'Bruker APEX II CCD Area Detector'
_diffrn_measurement_method '\f and \w scan'
_diffrn_radiation_monochromator graphite
_diffrn_radiation_source 'fine-focus sealed tube'
_diffrn_radiation_type MoK\a
_diffrn_radiation_wavelength 0.71073
_diffrn_reflns_av_R_equivalents 0.0251
_diffrn_reflns_av_sigmaI/netI 0.0400
_diffrn_reflns_limit_h_max 10
_diffrn_reflns_limit_h_min -10
_diffrn_reflns_limit_k_max 11
_diffrn_reflns_limit_k_min -10
_diffrn_reflns_limit_l_max 10
_diffrn_reflns_limit_l_min -13
_diffrn_reflns_number 5068
_diffrn_reflns_theta_full 25.00
_diffrn_reflns_theta_max 25.00
_diffrn_reflns_theta_min 1.80
_exptl_absorpt_coefficient_mu 0.095
_exptl_absorpt_correction_T_max 0.9803
_exptl_absorpt_correction_T_min 0.9748
_exptl_absorpt_correction_type multi-scan
_exptl_absorpt_process_details 'SADABS (Sheldrick,2008)'
_exptl_crystal_colour colourless
_exptl_crystal_density_diffrn 1.326
_exptl_crystal_density_method 'not measured'
_exptl_crystal_description block
_exptl_crystal_F_000 424
_exptl_crystal_size_max 0.27
_exptl_crystal_size_mid 0.24
_exptl_crystal_size_min 0.21
_refine_diff_density_max 0.212
_refine_diff_density_min -0.209
_refine_diff_density_rms 0.040
_refine_ls_abs_structure_details 'Flack H D (1983), Acta Cryst. A39, 876-881'
_refine_ls_abs_structure_Flack 1.0(12)
_refine_ls_extinction_coef 0.041(5)
_refine_ls_extinction_expression Fc^*^=kFc[1+0.001xFc^2^\l^3^/sin(2\q)]^-1/4^
_refine_ls_extinction_method SHELXL
_refine_ls_goodness_of_fit_ref 1.064
_refine_ls_hydrogen_treatment mixed
_refine_ls_matrix_type full
_refine_ls_number_parameters 257
_refine_ls_number_reflns 3023
_refine_ls_number_restraints 1
_refine_ls_restrained_S_all 1.064
_refine_ls_R_factor_all 0.0465
_refine_ls_R_factor_gt 0.0418
_refine_ls_shift/su_max 0.002
_refine_ls_shift/su_mean 0.000
_refine_ls_structure_factor_coef Fsqd
_refine_ls_weighting_details 'calc w=1/[\s^2^(Fo^2^)+(0.0610P)^2^+0.1865P] where P=(Fo^2^+2Fc^2^)/3'
_refine_ls_weighting_scheme calc
_refine_ls_wR_factor_gt 0.1097
_refine_ls_wR_factor_ref 0.1152
_reflns_number_gt 2747
_reflns_number_total 3023
_reflns_threshold_expression >2sigma(I)
_cod_data_source_file suppl_ncrs-2015-0307_suppl.cif
_cod_data_source_block m
_cod_original_cell_volume 983.3(5)
_cod_original_sg_symbol_Hall 'P2yb '
_cod_original_sg_symbol_H-M P21
_cod_database_code 8107040

loop_
_symmetry_equiv_pos_as_xyz
'x, y, z'
'-x, y+1/2, -z'

loop_
_atom_site_label
_atom_site_type_symbol
_atom_site_fract_x
_atom_site_fract_y
_atom_site_fract_z
_atom_site_U_iso_or_equiv
_atom_site_adp_type
_atom_site_occupancy
_atom_site_symmetry_multiplicity
_atom_site_calc_flag
_atom_site_refinement_flags
_atom_site_disorder_assembly
_atom_site_disorder_group
C1 C 0.0659(3) 0.3120(3) 0.8142(2) 0.0336(6) Uani 1 1 d . . .
H1 H 0.0087 0.2256 0.8030 0.040 Uiso 1 1 calc R . .
C2 C -0.0251(3) 0.4354(3) 0.7667(3) 0.0456(7) Uani 1 1 d . . .
H2A H -0.1206 0.4334 0.8010 0.055 Uiso 1 1 calc R . .
H2B H 0.0231 0.5221 0.7908 0.055 Uiso 1 1 calc R . .
C3 C -0.0457(3) 0.4327(3) 0.6328(3) 0.0470(7) Uani 1 1 d . . .
H3A H -0.1025 0.5140 0.6069 0.056 Uiso 1 1 calc R . .
H3B H -0.1009 0.3495 0.6092 0.056 Uiso 1 1 calc R . .
C4 C 0.1008(3) 0.4327(3) 0.5721(2) 0.0392(6) Uani 1 1 d . . .
C5 C 0.1905(3) 0.3051(3) 0.6215(2) 0.0329(6) Uani 1 1 d . . .
H5 H 0.1333 0.2220 0.5974 0.040 Uiso 1 1 calc R . .
C6 C 0.3408(3) 0.2883(3) 0.5645(2) 0.0398(6) Uani 1 1 d . . .
H6A H 0.3387 0.2064 0.5137 0.048 Uiso 1 1 calc R . .
H6B H 0.3599 0.3699 0.5164 0.048 Uiso 1 1 calc R . .
C7 C 0.4613(3) 0.2727(3) 0.6596(2) 0.0358(6) Uani 1 1 d . . .
C8 C 0.4414(2) 0.1399(3) 0.7331(2) 0.0315(5) Uani 1 1 d . . .
C9 C 0.2831(2) 0.1454(3) 0.7841(2) 0.0306(5) Uani 1 1 d . . .
H9 H 0.2223 0.0773 0.7392 0.037 Uiso 1 1 calc R . .
C10 C 0.2148(2) 0.2936(3) 0.7585(2) 0.0303(6) Uani 1 1 d . . .
C11 C 0.2859(3) 0.0991(3) 0.9149(2) 0.0383(6) Uani 1 1 d . . .
H11A H 0.3195 0.1772 0.9639 0.046 Uiso 1 1 calc R . .
H11B H 0.1864 0.0769 0.9355 0.046 Uiso 1 1 calc R . .
C12 C 0.3841(3) -0.0277(3) 0.9433(2) 0.0451(7) Uani 1 1 d . . .
H12A H 0.3299 -0.1127 0.9234 0.054 Uiso 1 1 calc R . .
H12B H 0.4085 -0.0294 1.0276 0.054 Uiso 1 1 calc R . .
C13 C 0.5281(3) -0.0261(3) 0.8757(2) 0.0384(6) Uani 1 1 d . . .
H13 H 0.6109 -0.0642 0.9239 0.046 Uiso 1 1 calc R . .
C14 C 0.5580(2) 0.1232(3) 0.8360(2) 0.0340(6) Uani 1 1 d . . .
H14 H 0.5422 0.1908 0.8994 0.041 Uiso 1 1 calc R . .
C15 C 0.4648(3) 0.0020(3) 0.6638(2) 0.0358(6) Uani 1 1 d . . .
H15 H 0.5487 0.0142 0.6137 0.043 Uiso 1 1 calc R . .
C16 C 0.5058(3) -0.1043(3) 0.7601(3) 0.0421(7) Uani 1 1 d . . .
C17 C 0.5163(4) -0.2409(4) 0.7440(3) 0.0659(9) Uani 1 1 d . . .
H17A H 0.5397 -0.2994 0.8078 0.079 Uiso 1 1 calc R . .
H17B H 0.5003 -0.2788 0.6688 0.079 Uiso 1 1 calc R . .
C19 C 0.1783(3) 0.5746(3) 0.5868(3) 0.0528(8) Uani 1 1 d . . .
H19A H 0.2699 0.5718 0.5484 0.079 Uiso 1 1 calc R . .
H19B H 0.1964 0.5939 0.6693 0.079 Uiso 1 1 calc R . .
H19C H 0.1171 0.6468 0.5518 0.079 Uiso 1 1 calc R . .
C18 C 0.0709(3) 0.4086(4) 0.4383(2) 0.0504(8) Uani 1 1 d . . .
H18A H 0.1622 0.4084 0.3995 0.076 Uiso 1 1 calc R . .
H18B H 0.0092 0.4823 0.4064 0.076 Uiso 1 1 calc R . .
H18C H 0.0225 0.3200 0.4259 0.076 Uiso 1 1 calc R . .
C20 C 0.3298(3) 0.4011(3) 0.8036(2) 0.0369(6) Uani 1 1 d . . .
H20A H 0.2884 0.4947 0.7976 0.044 Uiso 1 1 calc R . .
H20B H 0.3560 0.3828 0.8861 0.044 Uiso 1 1 calc R . .
C21 C -0.0038(3) 0.2864(3) 1.0157(2) 0.0382(6) Uani 1 1 d . . .
C22 C 0.0358(3) 0.3284(4) 1.1395(2) 0.0521(8) Uani 1 1 d . . .
H22A H 0.1242 0.3832 1.1413 0.078 Uiso 1 1 calc R . .
H22B H 0.0511 0.2461 1.1872 0.078 Uiso 1 1 calc R . .
H22C H -0.0425 0.3831 1.1698 0.078 Uiso 1 1 calc R . .
O1 O -0.1087(2) 0.2153(3) 0.98603(18) 0.0584(6) Uani 1 1 d . . .
O2 O 0.09252(18) 0.3371(2) 0.94103(15) 0.0390(4) Uani 1 1 d . . .
O3 O 0.45935(18) 0.3935(2) 0.73580(17) 0.0412(5) Uani 1 1 d . . .
O4 O 0.59570(19) 0.2786(2) 0.60429(16) 0.0474(5) Uani 1 1 d . . .
H4 H 0.6682 0.2594 0.6654 0.061(9) Uiso 1 1 d R . .
O5 O 0.3398(2) -0.0362(2) 0.59125(18) 0.0542(6) Uani 1 1 d . . .
H5A H 0.3695 -0.1055 0.5334 0.085(12) Uiso 1 1 d R . .
O6 O 0.70327(18) 0.1371(2) 0.79137(15) 0.0433(5) Uani 1 1 d . . .
H6 H 0.7621 0.1658 0.8583 0.064(10) Uiso 1 1 d R . .

loop_
_atom_site_aniso_label
_atom_site_aniso_U_11
_atom_site_aniso_U_22
_atom_site_aniso_U_33
_atom_site_aniso_U_23
_atom_site_aniso_U_13
_atom_site_aniso_U_12
C1 0.0349(12) 0.0373(15) 0.0290(12) -0.0037(11) 0.0048(10) -0.0021(11)
C2 0.0420(15) 0.0468(17) 0.0486(16) -0.0003(14) 0.0072(13) 0.0088(12)
C3 0.0349(14) 0.0544(19) 0.0515(17) 0.0062(15) -0.0021(12) 0.0100(13)
C4 0.0361(13) 0.0439(16) 0.0374(14) 0.0041(13) -0.0018(11) 0.0047(11)
C5 0.0309(12) 0.0362(15) 0.0315(13) 0.0006(11) -0.0001(10) -0.0013(10)
C6 0.0366(13) 0.0497(17) 0.0337(13) 0.0087(13) 0.0069(11) 0.0057(12)
C7 0.0303(12) 0.0419(15) 0.0358(13) 0.0045(13) 0.0087(11) 0.0014(11)
C8 0.0277(11) 0.0394(14) 0.0279(12) -0.0002(12) 0.0043(9) -0.0001(11)
C9 0.0299(12) 0.0338(13) 0.0284(12) -0.0006(12) 0.0027(9) -0.0033(10)
C10 0.0286(11) 0.0331(14) 0.0291(12) 0.0006(11) 0.0011(10) -0.0019(10)
C11 0.0412(14) 0.0422(16) 0.0319(13) 0.0059(12) 0.0061(11) 0.0013(12)
C12 0.0456(15) 0.0526(18) 0.0373(14) 0.0132(14) 0.0047(12) 0.0044(13)
C13 0.0352(13) 0.0464(16) 0.0333(13) 0.0081(13) -0.0037(11) 0.0077(12)
C14 0.0314(12) 0.0430(15) 0.0276(11) -0.0029(12) 0.0014(10) 0.0010(12)
C15 0.0324(13) 0.0416(15) 0.0332(14) -0.0057(12) 0.0009(11) 0.0040(11)
C16 0.0386(13) 0.0401(16) 0.0479(16) -0.0010(13) 0.0051(12) 0.0008(12)
C17 0.094(3) 0.043(2) 0.061(2) 0.0041(17) 0.0086(19) 0.0014(18)
C19 0.0593(19) 0.0412(18) 0.0583(19) 0.0098(15) 0.0055(15) 0.0033(13)
C18 0.0471(15) 0.063(2) 0.0404(15) 0.0138(15) -0.0047(12) 0.0066(14)
C20 0.0359(13) 0.0366(14) 0.0382(14) -0.0008(12) -0.0003(11) -0.0063(11)
C21 0.0356(13) 0.0445(16) 0.0350(13) -0.0030(13) 0.0056(11) 0.0032(12)
C22 0.0618(18) 0.060(2) 0.0347(15) -0.0030(15) 0.0067(13) -0.0042(16)
O1 0.0486(12) 0.0829(16) 0.0440(12) -0.0051(11) 0.0051(10) -0.0185(11)
O2 0.0382(9) 0.0481(11) 0.0309(9) -0.0071(8) 0.0051(7) -0.0042(8)
O3 0.0351(9) 0.0371(10) 0.0519(11) -0.0002(9) 0.0075(8) -0.0075(8)
O4 0.0329(9) 0.0618(13) 0.0484(11) 0.0165(10) 0.0107(8) 0.0042(9)
O5 0.0476(11) 0.0666(15) 0.0475(12) -0.0251(11) -0.0096(9) 0.0110(10)
O6 0.0278(8) 0.0596(12) 0.0423(10) 0.0009(10) 0.0002(7) -0.0035(9)

loop_
_atom_type_symbol
_atom_type_description
_atom_type_scat_dispersion_real
_atom_type_scat_dispersion_imag
_atom_type_scat_source
C C 0.0033 0.0016 'International Tables Vol C Tables 4.2.6.8 and 6.1.1.4'
H H 0.0000 0.0000 'International Tables Vol C Tables 4.2.6.8 and 6.1.1.4'
O O 0.0106 0.0060 'International Tables Vol C Tables 4.2.6.8 and 6.1.1.4'

loop_
_geom_angle_atom_site_label_1
_geom_angle_atom_site_label_2
_geom_angle_atom_site_label_3
_geom_angle
_geom_angle_site_symmetry_1
_geom_angle_site_symmetry_3
O2 C1 C2 106.4(2) . .
O2 C1 C10 108.25(18) . .
C2 C1 C10 114.9(2) . .
O2 C1 H1 109.1 . .
C2 C1 H1 109.1 . .
C10 C1 H1 109.1 . .
C3 C2 C1 112.3(2) . .
C3 C2 H2A 109.1 . .
C1 C2 H2A 109.1 . .
C3 C2 H2B 109.1 . .
C1 C2 H2B 109.1 . .
H2A C2 H2B 107.9 . .
C2 C3 C4 112.3(2) . .
C2 C3 H3A 109.1 . .
C4 C3 H3A 109.1 . .
C2 C3 H3B 109.1 . .
C4 C3 H3B 109.1 . .
H3A C3 H3B 107.9 . .
C3 C4 C19 111.0(2) . .
C3 C4 C18 108.9(2) . .
C19 C4 C18 107.3(2) . .
C3 C4 C5 107.0(2) . .
C19 C4 C5 114.8(2) . .
C18 C4 C5 107.6(2) . .
C6 C5 C4 112.9(2) . .
C6 C5 C10 108.69(18) . .
C4 C5 C10 117.5(2) . .
C6 C5 H5 105.6 . .
C4 C5 H5 105.6 . .
C10 C5 H5 105.6 . .
C7 C6 C5 109.9(2) . .
C7 C6 H6A 109.7 . .
C5 C6 H6A 109.7 . .
C7 C6 H6B 109.7 . .
C5 C6 H6B 109.7 . .
H6A C6 H6B 108.2 . .
O4 C7 O3 105.8(2) . .
O4 C7 C6 107.3(2) . .
O3 C7 C6 108.6(2) . .
O4 C7 C8 113.9(2) . .
O3 C7 C8 109.28(19) . .
C6 C7 C8 111.7(2) . .
C7 C8 C14 113.6(2) . .
C7 C8 C15 113.77(19) . .
C14 C8 C15 100.9(2) . .
C7 C8 C9 107.79(19) . .
C14 C8 C9 109.46(19) . .
C15 C8 C9 111.3(2) . .
C11 C9 C10 115.0(2) . .
C11 C9 C8 111.58(19) . .
C10 C9 C8 108.89(19) . .
C11 C9 H9 107.0 . .
C10 C9 H9 107.0 . .
C8 C9 H9 107.0 . .
C1 C10 C20 112.9(2) . .
C1 C10 C5 108.28(18) . .
C20 C10 C5 110.3(2) . .
C1 C10 C9 112.3(2) . .
C20 C10 C9 106.39(19) . .
C5 C10 C9 106.50(19) . .
C12 C11 C9 114.3(2) . .
C12 C11 H11A 108.7 . .
C9 C11 H11A 108.7 . .
C12 C11 H11B 108.7 . .
C9 C11 H11B 108.7 . .
H11A C11 H11B 107.6 . .
C11 C12 C13 112.8(2) . .
C11 C12 H12A 109.0 . .
C13 C12 H12A 109.0 . .
C11 C12 H12B 109.0 . .
C13 C12 H12B 109.0 . .
H12A C12 H12B 107.8 . .
C16 C13 C14 103.0(2) . .
C16 C13 C12 109.9(2) . .
C14 C13 C12 108.8(2) . .
C16 C13 H13 111.6 . .
C14 C13 H13 111.6 . .
C12 C13 H13 111.6 . .
O6 C14 C13 111.7(2) . .
O6 C14 C8 109.48(19) . .
C13 C14 C8 101.1(2) . .
O6 C14 H14 111.4 . .
C13 C14 H14 111.4 . .
C8 C14 H14 111.4 . .
O5 C15 C16 114.0(2) . .
O5 C15 C8 112.7(2) . .
C16 C15 C8 103.7(2) . .
O5 C15 H15 108.8 . .
C16 C15 H15 108.8 . .
C8 C15 H15 108.8 . .
C17 C16 C13 126.8(3) . .
C17 C16 C15 125.1(3) . .
C13 C16 C15 108.1(2) . .
C16 C17 H17A 120.0 . .
C16 C17 H17B 120.0 . .
H17A C17 H17B 120.0 . .
C4 C19 H19A 109.5 . .
C4 C19 H19B 109.5 . .
H19A C19 H19B 109.5 . .
C4 C19 H19C 109.5 . .
H19A C19 H19C 109.5 . .
H19B C19 H19C 109.5 . .
C4 C18 H18A 109.5 . .
C4 C18 H18B 109.5 . .
H18A C18 H18B 109.5 . .
C4 C18 H18C 109.5 . .
H18A C18 H18C 109.5 . .
H18B C18 H18C 109.5 . .
O3 C20 C10 110.6(2) . .
O3 C20 H20A 109.5 . .
C10 C20 H20A 109.5 . .
O3 C20 H20B 109.5 . .
C10 C20 H20B 109.5 . .
H20A C20 H20B 108.1 . .
O1 C21 O2 124.2(2) . .
O1 C21 C22 124.6(3) . .
O2 C21 C22 111.2(2) . .
C21 C22 H22A 109.5 . .
C21 C22 H22B 109.5 . .
H22A C22 H22B 109.5 . .
C21 C22 H22C 109.5 . .
H22A C22 H22C 109.5 . .
H22B C22 H22C 109.5 . .
C21 O2 C1 118.50(19) . .
C7 O3 C20 113.20(18) . .
C7 O4 H4 104.9 . .
C15 O5 H5A 108.8 . .
C14 O6 H6 103.8 . .

loop_
_geom_bond_atom_site_label_1
_geom_bond_atom_site_label_2
_geom_bond_distance
_geom_bond_site_symmetry_2
C1 O2 1.466(3) .
C1 C2 1.522(4) .
C1 C10 1.533(3) .
C1 H1 0.9800 .
C2 C3 1.520(4) .
C2 H2A 0.9700 .
C2 H2B 0.9700 .
C3 C4 1.530(4) .
C3 H3A 0.9700 .
C3 H3B 0.9700 .
C4 C19 1.531(4) .
C4 C18 1.545(4) .
C4 C5 1.556(3) .
C5 C6 1.550(3) .
C5 C10 1.561(3) .
C5 H5 0.9800 .
C6 C7 1.510(3) .
C6 H6A 0.9700 .
C6 H6B 0.9700 .
C7 O4 1.402(3) .
C7 O3 1.440(3) .
C7 C8 1.531(4) .
C8 C14 1.549(3) .
C8 C15 1.551(4) .
C8 C9 1.580(3) .
C9 C11 1.545(3) .
C9 C10 1.566(4) .
C9 H9 0.9800 .
C10 C20 1.536(3) .
C11 C12 1.529(4) .
C11 H11A 0.9700 .
C11 H11B 0.9700 .
C12 C13 1.551(4) .
C12 H12A 0.9700 .
C12 H12B 0.9700 .
C13 C16 1.513(4) .
C13 C14 1.521(4) .
C13 H13 0.9800 .
C14 O6 1.445(3) .
C14 H14 0.9800 .
C15 O5 1.420(3) .
C15 C16 1.524(4) .
C15 H15 0.9800 .
C16 C17 1.319(5) .
C17 H17A 0.9300 .
C17 H17B 0.9300 .
C19 H19A 0.9600 .
C19 H19B 0.9600 .
C19 H19C 0.9600 .
C18 H18A 0.9600 .
C18 H18B 0.9600 .
C18 H18C 0.9600 .
C20 O3 1.441(3) .
C20 H20A 0.9700 .
C20 H20B 0.9700 .
C21 O1 1.206(3) .
C21 O2 1.338(3) .
C21 C22 1.487(4) .
C22 H22A 0.9600 .
C22 H22B 0.9600 .
C22 H22C 0.9600 .
O4 H4 0.9519 .
O5 H5A 0.9772 .
O6 H6 0.9480 .
